data_7101215
loop_
_publ_author_name
A.Kraft
A.F.Tominey
G.M.Rosair
D.Andrew
J.Dupre

_publ_section_title 'Unusually weak binding interactions between tetrazole and amidines'
_journal_issue 23
_journal_name_full 'Chemical Communications'
_journal_paper_doi 10.1039/b604393c
_journal_year 2006
_chemical_formula_moiety 'C10 H30 N4, 4(C5 H6 N5 O)'
_chemical_formula_sum 'C30 H54 N24 O4'
_chemical_formula_weight 814.97
_chemical_name_systematic
;
?
;
_space_group_IT_number 14
_symmetry_cell_setting monoclinic
_symmetry_space_group_name_Hall '-P 2ybc'
_symmetry_space_group_name_H-M 'P 1 21/c 1'
_atom_sites_solution_hydrogens geom
_atom_sites_solution_primary direct
_atom_sites_solution_secondary difmap
_audit_creation_method SHELXL-97
_cell_angle_alpha 90.000(12)
_cell_angle_beta 110.275(12)
_cell_angle_gamma 90.000(11)
_cell_formula_units_Z 2
_cell_length_a 11.1364(14)
_cell_length_b 13.482(2)
_cell_length_c 14.299(2)
_cell_measurement_reflns_used 2725
_cell_measurement_temperature 120(2)
_cell_measurement_theta_max 22.32
_cell_measurement_theta_min 3.23
_cell_volume 2013.8(5)
_computing_cell_refinement 'CrysAlis CCD'
_computing_data_collection 'CrysAlis CCD (Oxford Diffraction, 2002)'
_computing_data_reduction 'CrysAlis RED (Oxford Diffraction, 2002)'
_computing_molecular_graphics 'Bruker SHELXTL'
_computing_publication_material 'Bruker SHELXTL'
_computing_structure_refinement 'SHELXL-97 (Sheldrick, 1997)'
_computing_structure_solution 'SHELXS-97 (Sheldrick, 1990)'
_diffrn_ambient_temperature 120(2)
_diffrn_measured_fraction_theta_full 0.761
_diffrn_measured_fraction_theta_max 0.761
_diffrn_measurement_device_type Xcalibur-2
_diffrn_measurement_method '\f scans'
_diffrn_radiation_monochromator graphite
_diffrn_radiation_source 'fine-focus sealed tube'
_diffrn_radiation_type MoK\a
_diffrn_radiation_wavelength 0.71073
_diffrn_reflns_av_R_equivalents 0.0707
_diffrn_reflns_av_sigmaI/netI 0.1181
_diffrn_reflns_limit_h_max 9
_diffrn_reflns_limit_h_min -9
_diffrn_reflns_limit_k_max 12
_diffrn_reflns_limit_k_min -11
_diffrn_reflns_limit_l_max 14
_diffrn_reflns_limit_l_min -13
_diffrn_reflns_number 10445
_diffrn_reflns_theta_full 22.32
_diffrn_reflns_theta_max 22.32
_diffrn_reflns_theta_min 3.23
_diffrn_standards_decay_% 0
_diffrn_standards_interval_count 0
_diffrn_standards_interval_time 0
_diffrn_standards_number 0
_exptl_absorpt_coefficient_mu 0.097
_exptl_absorpt_correction_type none
_exptl_crystal_colour colourless
_exptl_crystal_density_diffrn 1.344
_exptl_crystal_density_method 'not measured'
_exptl_crystal_description needle
_exptl_crystal_F_000 868
_exptl_crystal_size_max 0.08
_exptl_crystal_size_mid 0.03
_exptl_crystal_size_min 0.03
_refine_diff_density_max 0.175
_refine_diff_density_min -0.161
_refine_diff_density_rms 0.041
_refine_ls_extinction_coef 0.0032(10)
_refine_ls_extinction_expression Fc^*^=kFc[1+0.001xFc^2^\l^3^/sin(2\q)]^-1/4^
_refine_ls_extinction_method SHELXL
_refine_ls_goodness_of_fit_ref 1.257
_refine_ls_hydrogen_treatment constr
_refine_ls_matrix_type full
_refine_ls_number_parameters 263
_refine_ls_number_reflns 1959
_refine_ls_number_restraints 0
_refine_ls_restrained_S_all 1.257
_refine_ls_R_factor_all 0.1479
_refine_ls_R_factor_gt 0.1043
_refine_ls_shift/su_max 0.000
_refine_ls_shift/su_mean 0.000
_refine_ls_structure_factor_coef Fsqd
_refine_ls_weighting_details 'calc w=1/[\s^2^(Fo^2^)+(0.0388P)^2^+0.0000P] where P=(Fo^2^+2Fc^2^)/3'
_refine_ls_weighting_scheme calc
_refine_ls_wR_factor_gt 0.1277
_refine_ls_wR_factor_ref 0.1396
_reflns_number_gt 1513
_reflns_number_total 1959
_reflns_threshold_expression >2sigma(I)
_cod_data_source_file b604393c.txt
_cod_original_sg_symbol_H-M P21/c
_cod_database_code 7101215

loop_
_symmetry_equiv_pos_as_xyz
'x, y, z'
'-x, y+1/2, -z+1/2'
'-x, -y, -z'
'x, -y-1/2, z-1/2'

loop_
_atom_site_label
_atom_site_type_symbol
_atom_site_fract_x
_atom_site_fract_y
_atom_site_fract_z
_atom_site_U_iso_or_equiv
_atom_site_adp_type
_atom_site_occupancy
_atom_site_symmetry_multiplicity
_atom_site_calc_flag
_atom_site_refinement_flags
C1 C 1.0108(6) 0.9450(4) 0.4971(5) 0.0190(18) Uani 1 1 d .
H1A H 1.1017 0.9333 0.5056 0.023 Uiso 1 1 calc R
H1B H 0.9933 0.9114 0.5526 0.023 Uiso 1 1 calc R
C2 C 0.9274(5) 0.9002(5) 0.3999(5) 0.0177(18) Uani 1 1 d .
H2A H 0.8364 0.9107 0.3917 0.021 Uiso 1 1 calc R
H2B H 0.9440 0.9341 0.3441 0.021 Uiso 1 1 calc R
N3 N 0.9518(4) 0.7927(4) 0.3955(4) 0.0175(15) Uani 1 1 d .
H3A H 0.9265 0.7604 0.4422 0.021 Uiso 1 1 calc R
H3B H 1.0384 0.7826 0.4117 0.021 Uiso 1 1 calc R
C4 C 0.8833(6) 0.7490(5) 0.2955(5) 0.0189(19) Uani 1 1 d .
H4A H 0.8960 0.7924 0.2439 0.023 Uiso 1 1 calc R
H4B H 0.7905 0.7472 0.2843 0.023 Uiso 1 1 calc R
C5 C 0.9275(5) 0.6458(5) 0.2833(5) 0.0169(18) Uani 1 1 d .
H5A H 1.0213 0.6466 0.2988 0.020 Uiso 1 1 calc R
H5B H 0.8869 0.6251 0.2129 0.020 Uiso 1 1 calc R
C6 C 0.8952(6) 0.5700(5) 0.3504(5) 0.0224(19) Uani 1 1 d .
H6A H 0.9403 0.5879 0.4211 0.027 Uiso 1 1 calc R
H6B H 0.8021 0.5716 0.3379 0.027 Uiso 1 1 calc R
N7 N 0.9335(4) 0.4668(4) 0.3320(4) 0.0196(16) Uani 1 1 d .
H7A H 0.8901 0.4494 0.2676 0.029 Uiso 1 1 calc R
H7B H 0.9143 0.4235 0.3735 0.029 Uiso 1 1 calc R
H7C H 1.0191 0.4651 0.3436 0.029 Uiso 1 1 calc R
C11 C 0.6850(7) 0.2843(6) 0.4996(5) 0.0177(18) Uani 1 1 d .
N12 N 0.6175(5) 0.3560(5) 0.4412(4) 0.0223(15) Uani 1 1 d .
N13 N 0.7042(5) 0.4045(4) 0.4114(4) 0.0259(17) Uani 1 1 d .
N14 N 0.8168(5) 0.3611(5) 0.4508(4) 0.0225(15) Uani 1 1 d .
N15 N 0.8073(5) 0.2823(4) 0.5081(4) 0.0200(15) Uani 1 1 d .
N16 N 0.6254(5) 0.2146(4) 0.5417(4) 0.0217(16) Uani 1 1 d .
H16 H 0.5420 0.2198 0.5266 0.026 Uiso 1 1 calc R
C17 C 0.6851(7) 0.1396(6) 0.6038(5) 0.0221(19) Uani 1 1 d .
O17 O 0.8022(4) 0.1267(3) 0.6351(3) 0.0248(13) Uani 1 1 d .
C18 C 0.5987(6) 0.0681(6) 0.6306(5) 0.0211(19) Uani 1 1 d .
C19 C 0.6214(6) -0.0281(6) 0.6262(5) 0.037(2) Uani 1 1 d .
H19B H 0.5688 -0.0754 0.6429 0.045 Uiso 1 1 calc R
H19A H 0.6902 -0.0497 0.6064 0.045 Uiso 1 1 calc R
C20 C 0.4927(6) 0.1083(5) 0.6609(5) 0.033(2) Uani 1 1 d .
H20C H 0.4435 0.0532 0.6743 0.049 Uiso 1 1 calc R
H20A H 0.4363 0.1495 0.6071 0.049 Uiso 1 1 calc R
H20B H 0.5287 0.1485 0.7213 0.049 Uiso 1 1 calc R
C21 C 0.7088(6) -0.1432(6) 0.0781(5) 0.0142(18) Uani 1 1 d .
N22 N 0.6551(5) -0.2311(4) 0.0484(4) 0.0187(15) Uani 1 1 d .
N23 N 0.7426(5) -0.2788(4) 0.0175(4) 0.0238(16) Uani 1 1 d .
N24 N 0.8409(5) -0.2200(5) 0.0303(4) 0.0210(15) Uani 1 1 d .
N25 N 0.8226(5) -0.1318(5) 0.0688(4) 0.0202(15) Uani 1 1 d .
N26 N 0.6465(5) -0.0715(4) 0.1155(4) 0.0199(15) Uani 1 1 d .
H26 H 0.5648 -0.0805 0.1060 0.024 Uiso 1 1 calc R
C27 C 0.7042(7) 0.0110(5) 0.1657(5) 0.0208(19) Uani 1 1 d .
O27 O 0.8201(4) 0.0257(3) 0.1898(3) 0.0250(13) Uani 1 1 d .
C28 C 0.6217(6) 0.0831(5) 0.1954(5) 0.0190(18) Uani 1 1 d .
C29 C 0.4970(6) 0.0896(5) 0.1496(5) 0.0240(19) Uani 1 1 d .
H29B H 0.4552 0.0473 0.0948 0.029 Uiso 1 1 calc R
H29A H 0.4487 0.1367 0.1713 0.029 Uiso 1 1 calc R
C30 C 0.6928(6) 0.1519(6) 0.2785(6) 0.042(2) Uani 1 1 d .
H30C H 0.6326 0.1989 0.2905 0.063 Uiso 1 1 calc R
H30B H 0.7574 0.1884 0.2600 0.063 Uiso 1 1 calc R
H30A H 0.7350 0.1134 0.3391 0.063 Uiso 1 1 calc R

loop_
_atom_site_aniso_label
_atom_site_aniso_U_11
_atom_site_aniso_U_22
_atom_site_aniso_U_33
_atom_site_aniso_U_23
_atom_site_aniso_U_13
_atom_site_aniso_U_12
C1 0.022(4) 0.011(4) 0.023(5) 0.006(4) 0.007(3) -0.004(3)
C2 0.011(4) 0.020(5) 0.020(5) 0.007(4) 0.003(3) 0.001(3)
N3 0.016(3) 0.015(4) 0.024(4) 0.006(3) 0.009(3) 0.005(3)
C4 0.015(4) 0.023(5) 0.012(5) -0.002(4) -0.004(3) -0.003(3)
C5 0.017(4) 0.018(5) 0.013(5) 0.000(4) 0.001(3) -0.001(3)
C6 0.029(4) 0.013(5) 0.026(5) -0.008(4) 0.011(3) 0.004(3)
N7 0.015(3) 0.023(4) 0.019(4) 0.000(3) 0.004(3) -0.002(3)
C11 0.020(5) 0.024(5) 0.011(5) 0.002(4) 0.009(4) 0.004(4)
N12 0.021(3) 0.025(4) 0.020(4) 0.013(4) 0.006(3) 0.001(3)
N13 0.020(4) 0.032(5) 0.027(4) 0.011(4) 0.010(3) 0.007(3)
N14 0.031(4) 0.017(4) 0.020(4) -0.001(4) 0.011(3) -0.004(3)
N15 0.024(4) 0.014(4) 0.023(4) 0.001(3) 0.009(3) 0.002(3)
N16 0.014(3) 0.024(4) 0.028(4) 0.005(4) 0.008(3) 0.003(3)
C17 0.029(5) 0.019(5) 0.015(5) 0.002(5) 0.003(4) 0.007(4)
O17 0.025(3) 0.025(3) 0.022(3) 0.007(3) 0.005(2) 0.007(2)
C18 0.019(4) 0.019(6) 0.020(5) 0.006(4) 0.000(3) 0.000(4)
C19 0.040(5) 0.031(6) 0.040(6) 0.011(5) 0.014(4) 0.005(4)
C20 0.028(5) 0.029(6) 0.044(6) 0.021(4) 0.015(4) 0.005(4)
C21 0.015(5) 0.022(6) 0.007(5) 0.008(4) 0.005(3) 0.008(4)
N22 0.018(3) 0.010(4) 0.027(4) -0.009(3) 0.007(3) -0.003(3)
N23 0.019(4) 0.023(4) 0.029(4) -0.010(3) 0.007(3) -0.001(3)
N24 0.022(4) 0.021(4) 0.022(4) -0.003(3) 0.009(3) -0.002(3)
N25 0.022(4) 0.022(4) 0.020(4) -0.001(4) 0.011(3) 0.001(3)
N26 0.016(3) 0.025(4) 0.018(4) -0.006(4) 0.005(3) -0.003(3)
C27 0.023(5) 0.018(6) 0.021(5) 0.008(4) 0.008(4) -0.003(4)
O27 0.024(3) 0.023(3) 0.025(3) 0.001(3) 0.006(2) -0.001(2)
C28 0.022(5) 0.018(5) 0.013(5) 0.002(4) 0.001(4) 0.004(4)
C29 0.036(5) 0.015(5) 0.025(5) 0.002(4) 0.017(4) -0.002(4)
C30 0.045(5) 0.041(6) 0.035(6) 0.004(5) 0.007(4) 0.017(4)

loop_
_atom_type_symbol
_atom_type_description
_atom_type_scat_dispersion_real
_atom_type_scat_dispersion_imag
_atom_type_scat_source
C C 0.0033 0.0016 'International Tables Vol C Tables 4.2.6.8 and 6.1.1.4'
H H 0.0000 0.0000 'International Tables Vol C Tables 4.2.6.8 and 6.1.1.4'
N N 0.0061 0.0033 'International Tables Vol C Tables 4.2.6.8 and 6.1.1.4'
O O 0.0106 0.0060 'International Tables Vol C Tables 4.2.6.8 and 6.1.1.4'

loop_
_geom_angle_atom_site_label_1
_geom_angle_atom_site_label_2
_geom_angle_atom_site_label_3
_geom_angle
_geom_angle_site_symmetry_1
_geom_angle_site_symmetry_3
C2 C1 C1 112.7(7) . 3_776
C2 C1 H1A 109.0 . .
C1 C1 H1A 109.0 3_776 .
C2 C1 H1B 109.0 . .
C1 C1 H1B 109.0 3_776 .
H1A C1 H1B 107.8 . .
N3 C2 C1 111.6(5) . .
N3 C2 H2A 109.3 . .
C1 C2 H2A 109.3 . .
N3 C2 H2B 109.3 . .
C1 C2 H2B 109.3 . .
H2A C2 H2B 108.0 . .
C2 N3 C4 112.8(5) . .
C2 N3 H3A 109.0 . .
C4 N3 H3A 109.0 . .
C2 N3 H3B 109.0 . .
C4 N3 H3B 109.0 . .
H3A N3 H3B 107.8 . .
N3 C4 C5 113.4(5) . .
N3 C4 H4A 108.9 . .
C5 C4 H4A 108.9 . .
N3 C4 H4B 108.9 . .
C5 C4 H4B 108.9 . .
H4A C4 H4B 107.7 . .
C4 C5 C6 112.8(5) . .
C4 C5 H5A 109.0 . .
C6 C5 H5A 109.0 . .
C4 C5 H5B 109.0 . .
C6 C5 H5B 109.0 . .
H5A C5 H5B 107.8 . .
N7 C6 C5 111.5(5) . .
N7 C6 H6A 109.3 . .
C5 C6 H6A 109.3 . .
N7 C6 H6B 109.3 . .
C5 C6 H6B 109.3 . .
H6A C6 H6B 108.0 . .
C6 N7 H7A 109.5 . .
C6 N7 H7B 109.5 . .
H7A N7 H7B 109.5 . .
C6 N7 H7C 109.5 . .
H7A N7 H7C 109.5 . .
H7B N7 H7C 109.5 . .
N15 C11 N12 114.3(6) . .
N15 C11 N16 124.9(7) . .
N12 C11 N16 120.7(6) . .
C11 N12 N13 103.9(5) . .
N14 N13 N12 109.2(5) . .
N13 N14 N15 109.9(5) . .
C11 N15 N14 102.7(5) . .
C17 N16 C11 125.6(6) . .
C17 N16 H16 117.2 . .
C11 N16 H16 117.2 . .
O17 C17 N16 123.9(6) . .
O17 C17 C18 120.4(7) . .
N16 C17 C18 115.6(6) . .
C19 C18 C20 123.4(6) . .
C19 C18 C17 117.7(6) . .
C20 C18 C17 118.8(6) . .
C18 C19 H19B 120.0 . .
C18 C19 H19A 120.0 . .
H19B C19 H19A 120.0 . .
C18 C20 H20C 109.5 . .
C18 C20 H20A 109.5 . .
H20C C20 H20A 109.5 . .
C18 C20 H20B 109.5 . .
H20C C20 H20B 109.5 . .
H20A C20 H20B 109.5 . .
N25 C21 N22 114.2(6) . .
N25 C21 N26 125.1(7) . .
N22 C21 N26 120.7(6) . .
C21 N22 N23 103.4(5) . .
N24 N23 N22 109.0(5) . .
N23 N24 N25 110.6(5) . .
C21 N25 N24 102.8(5) . .
C27 N26 C21 124.1(6) . .
C27 N26 H26 118.0 . .
C21 N26 H26 118.0 . .
O27 C27 N26 122.5(6) . .
O27 C27 C28 120.2(7) . .
N26 C27 C28 117.2(6) . .
C29 C28 C27 123.2(7) . .
C29 C28 C30 122.0(6) . .
C27 C28 C30 114.8(6) . .
C28 C29 H29B 120.0 . .
C28 C29 H29A 120.0 . .
H29B C29 H29A 120.0 . .
C28 C30 H30C 109.5 . .
C28 C30 H30B 109.5 . .
H30C C30 H30B 109.5 . .
C28 C30 H30A 109.5 . .
H30C C30 H30A 109.5 . .
H30B C30 H30A 109.5 . .

loop_
_geom_bond_atom_site_label_1
_geom_bond_atom_site_label_2
_geom_bond_distance
_geom_bond_site_symmetry_2
C1 C2 1.505(9) .
C1 C1 1.509(12) 3_776
C1 H1A 0.9900 .
C1 H1B 0.9900 .
C2 N3 1.480(7) .
C2 H2A 0.9900 .
C2 H2B 0.9900 .
N3 C4 1.489(8) .
N3 H3A 0.9200 .
N3 H3B 0.9200 .
C4 C5 1.505(9) .
C4 H4A 0.9900 .
C4 H4B 0.9900 .
C5 C6 1.528(8) .
C5 H5A 0.9900 .
C5 H5B 0.9900 .
C6 N7 1.505(8) .
C6 H6A 0.9900 .
C6 H6B 0.9900 .
N7 H7A 0.9100 .
N7 H7B 0.9100 .
N7 H7C 0.9100 .
C11 N15 1.326(7) .
C11 N12 1.328(8) .
C11 N16 1.401(8) .
N12 N13 1.351(7) .
N13 N14 1.320(7) .
N14 N15 1.368(7) .
N16 C17 1.358(8) .
N16 H16 0.8800 .
C17 O17 1.236(7) .
C17 C18 1.503(9) .
C18 C19 1.327(9) .
C18 C20 1.493(8) .
C19 H19B 0.9500 .
C19 H19A 0.9500 .
C20 H20C 0.9800 .
C20 H20A 0.9800 .
C20 H20B 0.9800 .
C21 N25 1.328(7) .
C21 N22 1.329(8) .
C21 N26 1.400(8) .
N22 N23 1.363(7) .
N23 N24 1.312(7) .
N24 N25 1.354(7) .
N26 C27 1.359(8) .
N26 H26 0.8800 .
C27 O27 1.231(7) .
C27 C28 1.497(9) .
C28 C29 1.317(8) .
C28 C30 1.499(9) .
C29 H29B 0.9500 .
C29 H29A 0.9500 .
C30 H30C 0.9800 .
C30 H30B 0.9800 .
C30 H30A 0.9800 .

loop_
_geom_hbond_atom_site_label_D
_geom_hbond_atom_site_label_H
_geom_hbond_atom_site_label_A
_geom_hbond_distance_DH
_geom_hbond_distance_HA
_geom_hbond_distance_DA
_geom_hbond_angle_DHA
_geom_hbond_site_symmetry_A
N3 H3A N24 0.92 1.90 2.802(8) 165.0 4_566
N3 H3A N23 0.92 2.63 3.365(7) 136.8 4_566
N3 H3B N15 0.92 1.92 2.749(8) 149.6 3_766
N3 H3B O17 0.92 2.43 3.115(6) 131.1 3_766
N7 H7A O17 0.91 2.08 2.966(7) 165.4 4_565
N7 H7B N14 0.91 1.98 2.852(7) 159.0 .
N7 H7B N13 0.91 2.59 3.245(7) 129.3 .
N7 H7C O27 0.91 2.17 2.975(6) 147.6 2_755
N7 H7C N25 0.91 2.20 2.914(7) 134.4 2_755
N16 H16 N22 0.88 2.18 3.027(7) 160.0 2_655
N26 H26 N12 0.88 2.09 2.933(7) 160.6 2_645

loop_
_geom_torsion_atom_site_label_1
_geom_torsion_atom_site_label_2
_geom_torsion_atom_site_label_3
_geom_torsion_atom_site_label_4
_geom_torsion
_geom_torsion_site_symmetry_1
C1 C1 C2 N3 179.2(6) 3_776
C1 C2 N3 C4 -172.5(5) .
C2 N3 C4 C5 168.1(5) .
N3 C4 C5 C6 66.4(7) .
C4 C5 C6 N7 176.6(5) .
N15 C11 N12 N13 -1.0(8) .
N16 C11 N12 N13 -177.1(6) .
C11 N12 N13 N14 0.6(7) .
N12 N13 N14 N15 0.0(7) .
N12 C11 N15 N14 1.0(8) .
N16 C11 N15 N14 176.8(6) .
N13 N14 N15 C11 -0.6(7) .
N15 C11 N16 C17 5.7(10) .
N12 C11 N16 C17 -178.7(7) .
C11 N16 C17 O17 3.9(10) .
C11 N16 C17 C18 -173.9(6) .
O17 C17 C18 C19 -43.9(10) .
N16 C17 C18 C19 133.9(7) .
O17 C17 C18 C20 135.9(7) .
N16 C17 C18 C20 -46.2(9) .
N25 C21 N22 N23 -0.2(7) .
N26 C21 N22 N23 179.9(5) .
C21 N22 N23 N24 0.5(6) .
N22 N23 N24 N25 -0.6(7) .
N22 C21 N25 N24 -0.2(7) .
N26 C21 N25 N24 179.8(6) .
N23 N24 N25 C21 0.5(7) .
N25 C21 N26 C27 -13.9(10) .
N22 C21 N26 C27 166.1(6) .
C21 N26 C27 O27 -6.3(10) .
C21 N26 C27 C28 176.5(6) .
O27 C27 C28 C29 159.2(6) .
N26 C27 C28 C29 -23.6(9) .
O27 C27 C28 C30 -17.7(9) .
N26 C27 C28 C30 159.6(6) .
